data_7045596
loop_
_publ_author_name
'Farrow, Charlotte M. A.'
'Akien, Geoffrey R.'
'Halcovitch, Nathan R.'
'Platts, James A.'
'Coogan, M. P.'

_publ_section_title
;
 Self-assembly of singlet-emitting double-helical silver dimers: the
 curious coordination chemistry and fluorescence of bisquinolylpyridone.
;
_journal_issue 11
_journal_name_full 'Dalton transactions (Cambridge, England : 2003)'
_journal_page_first 3906
_journal_page_last 3912
_journal_paper_doi 10.1039/c7dt04744d
_journal_volume 47
_journal_year 2018
_chemical_formula_moiety 'C23 H15 N3 O'
_chemical_formula_sum 'C23 H15 N3 O'
_chemical_formula_weight 349.38
_space_group_crystal_system monoclinic
_space_group_IT_number 15
_space_group_name_Hall '-I 2ya'
_space_group_name_H-M_alt 'I 1 2/a 1'
_symmetry_space_group_name_Hall '-I 2ya'
_symmetry_space_group_name_H-M 'I 1 2/a 1'
_atom_sites_solution_hydrogens mixed
_audit_creation_date 2018-01-17
_audit_creation_method
;
Olex2 1.2
(compiled 2017.08.10 svn.r3458 for OlexSys, GUI svn.r5381)
;
_audit_update_record
;
2018-01-17 deposited with the CCDC.
2018-02-08 downloaded from the CCDC.
;
_cell_angle_alpha 90
_cell_angle_beta 91.6279(19)
_cell_angle_gamma 90
_cell_formula_units_Z 8
_cell_length_a 26.3237(5)
_cell_length_b 3.84158(8)
_cell_length_c 35.9106(8)
_cell_measurement_reflns_used 7031
_cell_measurement_temperature 100.00(10)
_cell_measurement_theta_max 75.6160
_cell_measurement_theta_min 4.2320
_cell_volume 3629.98(13)
_computing_cell_refinement 'CrysAlisPro 1.171.38.44a (Rigaku OD, 2015)'
_computing_data_collection 'CrysAlisPro 1.171.38.44a (Rigaku OD, 2015)'
_computing_data_reduction 'CrysAlisPro 1.171.38.44a (Rigaku OD, 2015)'
_computing_molecular_graphics 'Olex2 (Dolomanov et al., 2009)'
_computing_publication_material 'Olex2 (Dolomanov et al., 2009)'
_computing_structure_refinement 'ShelXL (Sheldrick, 2015)'
_computing_structure_solution 'ShelXT (Sheldrick, 2015)'
_diffrn_ambient_temperature 100(2)
_diffrn_detector_area_resol_mean 5.2303
_diffrn_detector_type AtlasS2
_diffrn_measured_fraction_theta_full 0.999
_diffrn_measured_fraction_theta_max 0.983
_diffrn_measurement_details
;
List of Runs (angles in degrees, time in seconds):

  # Type    Start    End  Width  t~exp~   \w     \q     \k     \f   Frames
#--------------------------------------------------------------------------
  1  \w   -111.00 -15.00   1.00   10.00    --  -41.77 -57.00  60.00   96
  2  \w    -64.00  27.00   1.00   10.00    --  -41.77  57.00-150.00   91
  3  \w     15.00  82.00   1.00   10.00    --   41.77 -99.00   0.00   67
  4  \w     11.00  87.00   1.00   10.00    --   41.77  77.00-120.00   76
  5  \w    -30.00  63.00   1.00   10.00    --   41.77 -38.00 -90.00   93
  6  \w     77.00 115.00   1.00   40.00    --  111.00-111.00 -30.00   38
  7  \w    105.00 148.00   1.00   40.00    --  111.00  15.00  90.00   43
  8  \w    109.00 149.00   1.00   40.00    --  111.00 111.00 120.00   40
  9  \w     48.00 111.00   1.00   40.00    --  111.00 -45.00-120.00   63
 10  \w    108.00 174.00   1.00   40.00    --  111.00 111.00  90.00   66
 11  \w     77.00 142.00   1.00   40.00    --  111.00 178.00  90.00   65
 12  \w     48.00 136.00   1.00   40.00    --  111.00 -61.00  60.00   88
 13  \w     75.00 114.00   1.00   40.00    --  111.00-111.00  30.00   39
 14  \w     39.00  66.00   1.00   40.00    --  111.00-111.00-120.00   27
 15  \w     89.00 176.00   1.00   40.00    --  111.00  45.00-180.00   87
 16  \w    118.00 145.00   1.00   40.00    --  111.00 178.00  30.00   27
 17  \w     31.00  97.00   1.00   40.00    --  111.00 -94.00  60.00   66
 18  \w     67.00  97.00   1.00   40.00    --  111.00 178.00  30.00   30
 19  \w    139.00 166.00   1.00   40.00    --  111.00 111.00   0.00   27
 20  \w     92.00 156.00   1.00   40.00    --  111.00  77.00 120.00   64
 21  \w    128.00 155.00   1.00   40.00    --  111.00 111.00 150.00   27
 22  \w     88.00 175.00   1.00   40.00    --  111.00  15.00 -90.00   87
 23  \w     37.00  46.00   1.00   40.00    --  111.00 -30.00 150.00    9
;
_diffrn_measurement_device 'four-circle diffractometer'
_diffrn_measurement_device_type 'SuperNova, Dual, Cu at zero, AtlasS2'
_diffrn_measurement_method '\w scans'
_diffrn_radiation_type CuK\a
_diffrn_radiation_wavelength 1.54184
_diffrn_reflns_av_R_equivalents 0.0199
_diffrn_reflns_av_unetI/netI 0.0183
_diffrn_reflns_Laue_measured_fraction_full 0.999
_diffrn_reflns_Laue_measured_fraction_max 0.983
_diffrn_reflns_limit_h_max 33
_diffrn_reflns_limit_h_min -28
_diffrn_reflns_limit_k_max 4
_diffrn_reflns_limit_k_min -4
_diffrn_reflns_limit_l_max 45
_diffrn_reflns_limit_l_min -44
_diffrn_reflns_number 13526
_diffrn_reflns_point_group_measured_fraction_full 0.999
_diffrn_reflns_point_group_measured_fraction_max 0.983
_diffrn_reflns_theta_full 67.684
_diffrn_reflns_theta_max 76.589
_diffrn_reflns_theta_min 3.359
_exptl_absorpt_coefficient_mu 0.639
_exptl_absorpt_correction_T_max 1.00000
_exptl_absorpt_correction_T_min 0.81758
_exptl_absorpt_correction_type multi-scan
_exptl_absorpt_process_details
;
CrysAlisPro 1.171.38.44a (Rigaku Oxford Diffraction, 2015)
Empirical absorption correction using spherical harmonics,
 implemented in SCALE3 ABSPACK scaling algorithm.
;
_exptl_crystal_colour yellow
_exptl_crystal_colour_primary yellow
_exptl_crystal_density_diffrn 1.279
_exptl_crystal_description needle
_exptl_crystal_F_000 1456
_exptl_crystal_size_max 0.272
_exptl_crystal_size_mid 0.027
_exptl_crystal_size_min 0.021
_refine_diff_density_max 0.332
_refine_diff_density_min -0.211
_refine_diff_density_rms 0.042
_refine_ls_extinction_method none
_refine_ls_goodness_of_fit_ref 1.032
_refine_ls_hydrogen_treatment mixed
_refine_ls_matrix_type full
_refine_ls_number_parameters 248
_refine_ls_number_reflns 3752
_refine_ls_number_restraints 0
_refine_ls_restrained_S_all 1.032
_refine_ls_R_factor_all 0.0433
_refine_ls_R_factor_gt 0.0387
_refine_ls_shift/su_max 0.001
_refine_ls_shift/su_mean 0.000
_refine_ls_structure_factor_coef Fsqd
_refine_ls_weighting_details 'w=1/[\s^2^(Fo^2^)+(0.0563P)^2^+2.2844P] where P=(Fo^2^+2Fc^2^)/3'
_refine_ls_weighting_scheme calc
_refine_ls_wR_factor_gt 0.1028
_refine_ls_wR_factor_ref 0.1069
_reflns_Friedel_coverage 0.000
_reflns_number_gt 3337
_reflns_number_total 3752
_reflns_threshold_expression 'I > 2\s(I)'
_cod_data_source_file c7dt04744d2.cif
_cod_data_source_block mc170
_cod_depositor_comments 'Adding full bibliography for 7045596--7045600.cif.'
_cod_original_cell_volume 3629.97(13)
_cod_database_code 7045596
_shelxl_version_number 2014/6
_shelx_space_group_comment
;
The symmetry employed for this shelxl refinement is uniquely defined
by the following loop, which should always be used as a source of
symmetry information in preference to the above space-group names.
They are only intended as comments.
;
_olex2_refinement_description
;
1. Fixed Uiso
 At 1.2 times of:
  All C(H) groups
2.a Aromatic/amide H refined with riding coordinates:
 C22(H22), C7(H7), C3(H3), C17(H17), C21(H21), C11(H11), C16(H16), C2(H2A),
 C20(H20), C19(H19), C13(H13), C5(H5), C4(H4), C8(H8)
;
_olex2_submission_special_instructions 'No special instructions were received'
_oxdiff_exptl_absorpt_empirical_details
;
Empirical correction (ABSPACK) includes:
- Absorption correction using spherical harmonics
- Frame scaling
;

loop_
_space_group_symop_operation_xyz
'x, y, z'
'-x+1/2, y, -z'
'x+1/2, y+1/2, z+1/2'
'-x+1, y+1/2, -z+1/2'
'-x, -y, -z'
'x-1/2, -y, z'
'-x+1/2, -y+1/2, -z+1/2'
'x, -y+1/2, z+1/2'

loop_
_atom_site_label
_atom_site_type_symbol
_atom_site_fract_x
_atom_site_fract_y
_atom_site_fract_z
_atom_site_U_iso_or_equiv
_atom_site_adp_type
_atom_site_occupancy
_atom_site_site_symmetry_order
_atom_site_calc_flag
_atom_site_refinement_flags_posn
O1 O 0.42368(4) 1.2433(3) 0.51431(3) 0.0384(2) Uani 1 1 d .
N1 N 0.50014(4) 1.0609(3) 0.36118(3) 0.0244(2) Uani 1 1 d .
N3 N 0.35785(4) 0.5855(3) 0.37041(3) 0.0225(2) Uani 1 1 d .
N2 N 0.42844(4) 0.9322(3) 0.40689(3) 0.0242(2) Uani 1 1 d .
C23 C 0.32247(4) 0.4145(3) 0.34893(3) 0.0217(2) Uani 1 1 d .
C1 C 0.53615(4) 1.1053(3) 0.33508(3) 0.0231(2) Uani 1 1 d .
C15 C 0.34643(4) 0.6642(3) 0.40501(3) 0.0235(2) Uani 1 1 d .
C18 C 0.27409(4) 0.3191(3) 0.36242(3) 0.0237(2) Uani 1 1 d .
C10 C 0.46918(5) 1.1040(3) 0.42213(3) 0.0253(3) Uani 1 1 d .
C14 C 0.38665(5) 0.8542(3) 0.42646(3) 0.0249(3) Uani 1 1 d .
C6 C 0.58398(4) 1.2629(3) 0.34357(3) 0.0250(3) Uani 1 1 d .
C22 C 0.33440(4) 0.3308(3) 0.31168(3) 0.0244(2) Uani 1 1 d .
H22 H 0.3661 0.3881 0.3027 0.029 Uiso 1 1 calc R
C9 C 0.51042(5) 1.1677(3) 0.39553(3) 0.0249(2) Uani 1 1 d .
C7 C 0.59298(5) 1.3758(3) 0.38072(4) 0.0283(3) Uani 1 1 d .
H7 H 0.6237 1.4818 0.3874 0.034 Uiso 1 1 calc R
C3 C 0.56052(5) 1.0197(3) 0.27143(3) 0.0264(3) Uani 1 1 d .
H3 H 0.5532 0.9383 0.2475 0.032 Uiso 1 1 calc R
C17 C 0.26383(5) 0.4056(3) 0.39976(3) 0.0270(3) Uani 1 1 d .
H17 H 0.2329 0.3451 0.4098 0.032 Uiso 1 1 calc R
C21 C 0.29943(5) 0.1664(3) 0.28899(3) 0.0261(3) Uani 1 1 d .
H21 H 0.3074 0.1155 0.2645 0.031 Uiso 1 1 calc R
C11 C 0.46910(5) 1.2058(3) 0.45856(3) 0.0291(3) Uani 1 1 d .
H11 H 0.4974 1.3183 0.4690 0.035 Uiso 1 1 calc R
C16 C 0.29934(5) 0.5773(3) 0.42096(3) 0.0273(3) Uani 1 1 d .
H16 H 0.2929 0.6369 0.4455 0.033 Uiso 1 1 calc R
C2 C 0.52533(4) 0.9868(3) 0.29843(3) 0.0254(3) Uani 1 1 d .
H2A H 0.4940 0.8857 0.2927 0.030 Uiso 1 1 calc R
C20 C 0.25126(5) 0.0728(3) 0.30234(4) 0.0272(3) Uani 1 1 d .
H20 H 0.2277 -0.0381 0.2866 0.033 Uiso 1 1 calc R
C19 C 0.23918(4) 0.1450(3) 0.33832(4) 0.0262(3) Uani 1 1 d .
H19 H 0.2077 0.0788 0.3470 0.031 Uiso 1 1 calc R
C13 C 0.38446(5) 0.9538(3) 0.46290(3) 0.0285(3) Uani 1 1 d .
H13 H 0.3558 0.8999 0.4763 0.034 Uiso 1 1 calc R
C5 C 0.61944(4) 1.2968(3) 0.31490(4) 0.0273(3) Uani 1 1 d .
H5 H 0.6507 1.4013 0.3200 0.033 Uiso 1 1 calc R
C4 C 0.60817(5) 1.1773(3) 0.27975(4) 0.0274(3) Uani 1 1 d .
H4 H 0.6319 1.1997 0.2612 0.033 Uiso 1 1 calc R
C8 C 0.55690(5) 1.3297(3) 0.40671(4) 0.0285(3) Uani 1 1 d .
H8 H 0.5625 1.4026 0.4312 0.034 Uiso 1 1 calc R
C12 C 0.42560(5) 1.1403(4) 0.48093(3) 0.0304(3) Uani 1 1 d .
H2 H 0.4291(6) 0.870(4) 0.3817(4) 0.030(4) Uiso 1 1 d .

loop_
_atom_site_aniso_label
_atom_site_aniso_U_11
_atom_site_aniso_U_22
_atom_site_aniso_U_33
_atom_site_aniso_U_23
_atom_site_aniso_U_13
_atom_site_aniso_U_12
O1 0.0468(5) 0.0459(6) 0.0222(4) -0.0075(4) -0.0021(4) 0.0040(5)
N1 0.0254(5) 0.0219(5) 0.0256(5) -0.0004(4) -0.0040(4) 0.0013(4)
N3 0.0243(5) 0.0224(5) 0.0208(5) 0.0024(4) 0.0011(4) 0.0027(4)
N2 0.0276(5) 0.0245(5) 0.0204(5) -0.0007(4) -0.0016(4) 0.0014(4)
C23 0.0232(5) 0.0199(6) 0.0219(5) 0.0031(4) 0.0001(4) 0.0027(4)
C1 0.0230(5) 0.0191(6) 0.0269(6) 0.0012(4) -0.0036(4) 0.0019(4)
C15 0.0281(6) 0.0217(6) 0.0209(5) 0.0030(4) 0.0009(4) 0.0037(5)
C18 0.0248(5) 0.0203(6) 0.0261(6) 0.0045(5) 0.0011(4) 0.0036(4)
C10 0.0289(6) 0.0212(6) 0.0256(6) 0.0002(5) -0.0050(5) 0.0038(5)
C14 0.0298(6) 0.0220(6) 0.0227(6) 0.0026(5) -0.0005(4) 0.0042(5)
C6 0.0248(5) 0.0187(6) 0.0313(6) 0.0007(5) -0.0052(5) 0.0023(4)
C22 0.0259(5) 0.0243(6) 0.0232(6) 0.0021(5) 0.0027(4) 0.0030(5)
C9 0.0277(6) 0.0208(6) 0.0259(6) -0.0005(4) -0.0046(4) 0.0034(5)
C7 0.0257(6) 0.0250(6) 0.0339(7) -0.0018(5) -0.0072(5) -0.0011(5)
C3 0.0287(6) 0.0238(6) 0.0264(6) 0.0001(5) -0.0038(5) 0.0029(5)
C17 0.0265(5) 0.0270(6) 0.0278(6) 0.0051(5) 0.0074(5) 0.0025(5)
C21 0.0319(6) 0.0246(6) 0.0218(5) -0.0004(5) -0.0006(4) 0.0044(5)
C11 0.0349(6) 0.0269(6) 0.0251(6) -0.0018(5) -0.0066(5) 0.0028(5)
C16 0.0330(6) 0.0277(6) 0.0216(5) 0.0011(5) 0.0056(5) 0.0020(5)
C2 0.0247(5) 0.0222(6) 0.0289(6) -0.0004(5) -0.0054(4) 0.0005(5)
C20 0.0283(6) 0.0219(6) 0.0311(6) 0.0012(5) -0.0062(5) 0.0009(5)
C19 0.0230(5) 0.0225(6) 0.0331(6) 0.0053(5) 0.0004(5) 0.0015(4)
C13 0.0343(6) 0.0295(7) 0.0216(6) 0.0006(5) 0.0019(5) 0.0035(5)
C5 0.0232(5) 0.0216(6) 0.0370(7) 0.0015(5) -0.0030(5) 0.0005(4)
C4 0.0258(6) 0.0247(6) 0.0318(6) 0.0030(5) 0.0023(5) 0.0025(5)
C8 0.0319(6) 0.0266(6) 0.0266(6) -0.0042(5) -0.0076(5) 0.0005(5)
C12 0.0405(7) 0.0283(7) 0.0221(6) -0.0005(5) -0.0037(5) 0.0073(5)

loop_
_atom_type_symbol
_atom_type_description
_atom_type_scat_dispersion_real
_atom_type_scat_dispersion_imag
_atom_type_scat_source
C C 0.0181 0.0091 'International Tables Vol C Tables 4.2.6.8 and 6.1.1.4'
H H 0.0000 0.0000 'International Tables Vol C Tables 4.2.6.8 and 6.1.1.4'
N N 0.0311 0.0180 'International Tables Vol C Tables 4.2.6.8 and 6.1.1.4'
O O 0.0492 0.0322 'International Tables Vol C Tables 4.2.6.8 and 6.1.1.4'

loop_
_exptl_crystal_face_index_h
_exptl_crystal_face_index_k
_exptl_crystal_face_index_l
_exptl_crystal_face_perp_dist
-8 0 -20 0.0134
8 0 20 0.0134
6 2 -5 0.1164
-6 -2 5 0.1164
15 0 -11 0.0105
-15 0 11 0.0105

loop_
_geom_angle_atom_site_label_1
_geom_angle_atom_site_label_2
_geom_angle_atom_site_label_3
_geom_angle
C9 N1 C1 118.40(10)
C15 N3 C23 118.21(10)
C10 N2 H2 118.5(10)
C14 N2 C10 122.71(11)
C14 N2 H2 118.8(10)
N3 C23 C18 122.39(10)
N3 C23 C22 118.49(10)
C22 C23 C18 119.12(11)
N1 C1 C6 122.32(11)
N1 C1 C2 118.33(10)
C2 C1 C6 119.35(11)
N3 C15 C14 114.99(10)
N3 C15 C16 123.37(11)
C16 C15 C14 121.63(11)
C17 C18 C23 117.32(11)
C19 C18 C23 119.07(11)
C19 C18 C17 123.61(11)
N2 C10 C9 113.76(10)
N2 C10 C11 120.11(12)
C11 C10 C9 126.12(12)
N2 C14 C15 114.66(10)
N2 C14 C13 119.45(12)
C13 C14 C15 125.89(11)
C7 C6 C1 117.10(11)
C5 C6 C1 118.77(11)
C5 C6 C7 124.13(11)
C23 C22 H22 119.9
C21 C22 C23 120.22(11)
C21 C22 H22 119.9
N1 C9 C10 114.52(11)
N1 C9 C8 123.51(11)
C8 C9 C10 121.97(11)
C6 C7 H7 119.9
C8 C7 C6 120.29(11)
C8 C7 H7 119.9
C2 C3 H3 119.9
C2 C3 C4 120.27(12)
C4 C3 H3 119.9
C18 C17 H17 120.1
C16 C17 C18 119.87(11)
C16 C17 H17 120.1
C22 C21 H21 119.7
C22 C21 C20 120.67(11)
C20 C21 H21 119.7
C10 C11 H11 119.7
C10 C11 C12 120.50(12)
C12 C11 H11 119.7
C15 C16 H16 120.6
C17 C16 C15 118.83(11)
C17 C16 H16 120.6
C1 C2 H2A 119.7
C3 C2 C1 120.56(11)
C3 C2 H2A 119.7
C21 C20 H20 119.9
C19 C20 C21 120.22(12)
C19 C20 H20 119.9
C18 C19 H19 119.7
C20 C19 C18 120.68(11)
C20 C19 H19 119.7
C14 C13 H13 119.4
C14 C13 C12 121.29(12)
C12 C13 H13 119.4
C6 C5 H5 119.7
C4 C5 C6 120.69(11)
C4 C5 H5 119.7
C3 C4 H4 119.8
C5 C4 C3 120.36(11)
C5 C4 H4 119.8
C9 C8 H8 120.8
C7 C8 C9 118.37(11)
C7 C8 H8 120.8
O1 C12 C11 121.88(13)
O1 C12 C13 122.22(12)
C13 C12 C11 115.90(11)

loop_
_geom_bond_atom_site_label_1
_geom_bond_atom_site_label_2
_geom_bond_distance
O1 C12 1.2646(15)
N1 C1 1.3626(15)
N1 C9 1.3206(16)
N3 C23 1.3614(16)
N3 C15 1.3217(15)
N2 C10 1.3608(16)
N2 C14 1.3557(15)
N2 H2 0.936(16)
C23 C18 1.4233(16)
C23 C22 1.4193(16)
C1 C6 1.4225(16)
C1 C2 1.4137(17)
C15 C14 1.4837(17)
C15 C16 1.4199(16)
C18 C17 1.4148(17)
C18 C19 1.4127(18)
C10 C9 1.4865(17)
C10 C11 1.3655(17)
C14 C13 1.3662(17)
C6 C7 1.4164(18)
C6 C5 1.4152(17)
C22 H22 0.9300
C22 C21 1.3667(17)
C9 C8 1.4204(17)
C7 H7 0.9300
C7 C8 1.3620(18)
C3 H3 0.9300
C3 C2 1.3658(17)
C3 C4 1.4170(17)
C17 H17 0.9300
C17 C16 1.3593(18)
C21 H21 0.9300
C21 C20 1.4149(17)
C11 H11 0.9300
C11 C12 1.4395(19)
C16 H16 0.9300
C2 H2A 0.9300
C20 H20 0.9300
C20 C19 1.3676(18)
C19 H19 0.9300
C13 H13 0.9300
C13 C12 1.4371(19)
C5 H5 0.9300
C5 C4 1.3676(18)
C4 H4 0.9300
C8 H8 0.9300

loop_
_geom_torsion_atom_site_label_1
_geom_torsion_atom_site_label_2
_geom_torsion_atom_site_label_3
_geom_torsion_atom_site_label_4
_geom_torsion
N1 C1 C6 C7 -0.30(17)
N1 C1 C6 C5 179.52(11)
N1 C1 C2 C3 -178.84(11)
N1 C9 C8 C7 -0.43(19)
N3 C23 C18 C17 -0.71(17)
N3 C23 C18 C19 179.35(11)
N3 C23 C22 C21 -178.48(11)
N3 C15 C14 N2 2.63(16)
N3 C15 C14 C13 -177.82(12)
N3 C15 C16 C17 -0.26(19)
N2 C10 C9 N1 2.64(15)
N2 C10 C9 C8 -177.19(11)
N2 C10 C11 C12 -1.49(19)
N2 C14 C13 C12 0.09(19)
C23 N3 C15 C14 -179.27(10)
C23 N3 C15 C16 0.44(18)
C23 C18 C17 C16 0.88(18)
C23 C18 C19 C20 -0.89(18)
C23 C22 C21 C20 -0.90(18)
C1 N1 C9 C10 -179.20(10)
C1 N1 C9 C8 0.63(18)
C1 C6 C7 C8 0.50(18)
C1 C6 C5 C4 -0.61(18)
C15 N3 C23 C18 0.06(17)
C15 N3 C23 C22 179.68(11)
C15 C14 C13 C12 -179.45(12)
C18 C23 C22 C21 1.15(18)
C18 C17 C16 C15 -0.44(18)
C10 N2 C14 C15 -179.63(10)
C10 N2 C14 C13 0.79(18)
C10 C9 C8 C7 179.38(11)
C10 C11 C12 O1 -177.27(12)
C10 C11 C12 C13 2.22(18)
C14 N2 C10 C9 -179.00(11)
C14 N2 C10 C11 -0.08(18)
C14 C15 C16 C17 179.43(11)
C14 C13 C12 O1 177.96(13)
C14 C13 C12 C11 -1.53(18)
C6 C1 C2 C3 0.64(18)
C6 C7 C8 C9 -0.16(19)
C6 C5 C4 C3 0.46(19)
C22 C23 C18 C17 179.67(11)
C22 C23 C18 C19 -0.27(17)
C22 C21 C20 C19 -0.27(19)
C9 N1 C1 C6 -0.25(17)
C9 N1 C1 C2 179.22(11)
C9 C10 C11 C12 177.29(11)
C7 C6 C5 C4 179.20(12)
C17 C18 C19 C20 179.18(12)
C21 C20 C19 C18 1.17(18)
C11 C10 C9 N1 -176.20(12)
C11 C10 C9 C8 4.0(2)
C16 C15 C14 N2 -177.08(11)
C16 C15 C14 C13 2.47(19)
C2 C1 C6 C7 -179.76(11)
C2 C1 C6 C5 0.06(17)
C2 C3 C4 C5 0.25(19)
C19 C18 C17 C16 -179.18(12)
C5 C6 C7 C8 -179.31(12)
C4 C3 C2 C1 -0.80(19)

loop_
_smtbx_masks_void_nr
_smtbx_masks_void_average_x
_smtbx_masks_void_average_y
_smtbx_masks_void_average_z
_smtbx_masks_void_volume
_smtbx_masks_void_count_electrons
1 0.250 -0.612 0.500 102.6 33.4
2 0.250 -0.112 1.000 102.6 33.4
3 0.750 -0.295 0.500 102.6 33.4
4 0.750 0.328 0.000 102.6 33.4
